data_2215149
loop_
_publ_author_name
'Drzewiecka, Aleksandra'
'Koziol, Anna E.'
'Lowczak, Maria'
'Lis, Tadeusz'

_publ_section_title
;
 Poly[tetraaquadi-\m~6~-citrato-tetracopper(II)]: a redetermination
;
_journal_coeditor_code HG2275
_journal_issue 9
_journal_name_full 'Acta Crystallographica Section E'
_journal_page_first m2339
_journal_page_last m2340
_journal_paper_doi 10.1107/S1600536807039086
_journal_volume 63
_journal_year 2007
_chemical_formula_iupac '[Cu4 (C6 H4 O7)2 (H2 O)4]'
_chemical_formula_moiety 'C12 H16 Cu4 O18'
_chemical_formula_sum 'C12 H16 Cu4 O18'
_chemical_formula_weight 702.45
_chemical_name_systematic
;
Poly[tetraaquadi-\m~6~-citrato-tetracopper(II)]
;
_space_group_IT_number 14
_symmetry_cell_setting monoclinic
_symmetry_space_group_name_Hall '-P 2ybc'
_symmetry_space_group_name_H-M 'P 1 21/c 1'
_atom_sites_solution_hydrogens geom
_atom_sites_solution_primary direct
_atom_sites_solution_secondary difmap
_audit_creation_method SHELXL-97
_cell_angle_alpha 90.00
_cell_angle_beta 91.56(3)
_cell_angle_gamma 90.00
_cell_formula_units_Z 4
_cell_length_a 13.749(4)
_cell_length_b 9.713(4)
_cell_length_c 14.471(6)
_cell_measurement_reflns_used 12949
_cell_measurement_temperature 120(2)
_cell_measurement_theta_max 26.63
_cell_measurement_theta_min 2.85
_cell_volume 1931.8(13)
_computing_cell_refinement 'CrysAlis CCD'
_computing_data_collection 'CrysAlis CCD (Oxford Diffraction, 2003)'
_computing_data_reduction 'CrysAlis RED (Oxford Diffraction, 2003)'
_computing_molecular_graphics
;
SHELXTL/PC (Sheldrick, 1990) and
XtalDraw (Downs & Hall-Wallace, 2003)
;
_computing_publication_material SHELXL97
_computing_structure_refinement 'SHELXL97 (Sheldrick, 1997) and WinGX (Farrugia, 1999)'
_computing_structure_solution 'SHELXS97 (Sheldrick, 1997)'
_diffrn_ambient_temperature 120(2)
_diffrn_measured_fraction_theta_full 0.991
_diffrn_measured_fraction_theta_max 0.991
_diffrn_measurement_device_type 'Oxford Diffraction KM-4 CCD area-detector'
_diffrn_measurement_method \w
_diffrn_radiation_monochromator graphite
_diffrn_radiation_source 'fine-focus sealed tube'
_diffrn_radiation_type MoK\a
_diffrn_radiation_wavelength 0.71073
_diffrn_reflns_av_R_equivalents 0.0377
_diffrn_reflns_av_sigmaI/netI 0.0329
_diffrn_reflns_limit_h_max 17
_diffrn_reflns_limit_h_min -17
_diffrn_reflns_limit_k_max 10
_diffrn_reflns_limit_k_min -12
_diffrn_reflns_limit_l_max 17
_diffrn_reflns_limit_l_min -18
_diffrn_reflns_number 11784
_diffrn_reflns_theta_full 26.50
_diffrn_reflns_theta_max 26.51
_diffrn_reflns_theta_min 2.95
_diffrn_standards_interval_count O
_diffrn_standards_interval_time 0
_diffrn_standards_number 0
_exptl_absorpt_coefficient_mu 4.442
_exptl_absorpt_correction_T_max 0.33
_exptl_absorpt_correction_T_min 0.15
_exptl_absorpt_correction_type analytical
_exptl_absorpt_process_details '(CrysAlis RED; Oxford Diffraction, 2003)'
_exptl_crystal_colour green
_exptl_crystal_density_diffrn 2.415
_exptl_crystal_density_method 'not measured'
_exptl_crystal_description block
_exptl_crystal_F_000 1392
_exptl_crystal_size_max 0.6
_exptl_crystal_size_mid 0.34
_exptl_crystal_size_min 0.25
_refine_diff_density_max 0.550
_refine_diff_density_min -0.573
_refine_ls_extinction_method none
_refine_ls_goodness_of_fit_ref 1.015
_refine_ls_hydrogen_treatment constr
_refine_ls_matrix_type full
_refine_ls_number_parameters 316
_refine_ls_number_reflns 3973
_refine_ls_number_restraints 0
_refine_ls_restrained_S_all 1.015
_refine_ls_R_factor_all 0.0349
_refine_ls_R_factor_gt 0.0272
_refine_ls_shift/su_max 0.001
_refine_ls_shift/su_mean 0.000
_refine_ls_structure_factor_coef Fsqd
_refine_ls_weighting_details 'calc w=1/[\s^2^(Fo^2^)+(0.043P)^2^] where P=(Fo^2^+2Fc^2^)/3'
_refine_ls_weighting_scheme calc
_refine_ls_wR_factor_gt 0.0665
_refine_ls_wR_factor_ref 0.0690
_reflns_number_gt 3341
_reflns_number_total 3973
_reflns_threshold_expression I>2\s(I)
_cod_data_source_file hg2275.cif
_cod_data_source_block I
_cod_original_sg_symbol_H-M 'P 21/c'
_cod_database_code 2215149
_cod_database_fobs_code 2215149

loop_
_symmetry_equiv_pos_as_xyz
'x, y, z'
'-x, y+1/2, -z+1/2'
'-x, -y, -z'
'x, -y-1/2, z-1/2'

loop_
_atom_site_type_symbol
_atom_site_label
_atom_site_fract_x
_atom_site_fract_y
_atom_site_fract_z
_atom_site_U_iso_or_equiv
_atom_site_adp_type
_atom_site_calc_flag
_atom_site_refinement_flags
_atom_site_occupancy
Cu Cu1 0.46981(8) -0.33007(10) 0.36000(4) 0.00878(16) Uani d P 0.955(5)
Cu Cu2 0.34787(2) -0.26017(3) 0.16600(2) 0.00760(10) Uani d . 1
Cu Cu11 0.06839(8) 0.12127(10) 0.15292(3) 0.0103(2) Uani d P 0.955(5)
Cu Cu12 0.15173(2) 0.25321(3) 0.33927(2) 0.00756(10) Uani d . 1
Cu Cu1A 0.4490(14) -0.3560(19) 0.3522(12) 0.016(4) Uiso d P 0.045(5)
Cu Cu1B 0.0381(14) 0.1574(19) 0.1451(8) 0.009(3) Uiso d P 0.045(5)
O O1W 0.58264(14) -0.3905(2) 0.44238(13) 0.0141(4) Uani d . 1
H H1W1 0.6142 -0.4585 0.4235 0.021 Uiso d R 1
H H2W1 0.5827 -0.4048 0.4996 0.021 Uiso d R 1
O O2W 0.41608(14) -0.5611(2) 0.36561(14) 0.0168(5) Uani d . 1
H H1W2 0.3582 -0.5752 0.3481 0.025 Uiso d R 1
H H2W2 0.4381 -0.6101 0.3232 0.025 Uiso d R 1
O O11W -0.07413(14) 0.1233(2) 0.07486(14) 0.0188(5) Uani d . 1
H H1WA -0.0788 0.1173 0.0170 0.028 Uiso d R 1
H H2WA -0.1240 0.0786 0.0885 0.028 Uiso d R 1
O O12W 0.08871(13) -0.08641(19) 0.11672(14) 0.0146(4) Uani d . 1
H H1WB 0.1477 -0.0962 0.1320 0.022 Uiso d R 1
H H2WB 0.0529 -0.1467 0.1398 0.022 Uiso d R 1
O O1 0.28209(13) -0.19504(19) 0.54941(13) 0.0117(4) Uani d . 1
O O2 0.39643(14) -0.2967(2) 0.46885(13) 0.0142(4) Uani d . 1
O O3 0.40390(12) -0.19572(18) 0.28274(13) 0.0090(4) Uani d . 1
O O4 0.44720(13) 0.1186(2) 0.24013(13) 0.0131(4) Uani d . 1
O O5 0.55877(13) 0.0951(2) 0.35529(14) 0.0165(4) Uani d . 1
O O6 0.22539(13) 0.06961(19) 0.26405(13) 0.0130(4) Uani d . 1
O O7 0.28046(13) -0.08570(19) 0.16685(13) 0.0101(4) Uani d . 1
C C1 0.31930(19) -0.2243(3) 0.47378(19) 0.0100(6) Uani d . 1
C C2 0.26865(18) -0.1671(3) 0.38848(18) 0.0091(5) Uani d . 1
H H2A 0.2201 -0.1006 0.4065 0.011 Uiso calc R 1
H H2B 0.2355 -0.2411 0.3554 0.011 Uiso calc R 1
C C3 0.34105(18) -0.0973(3) 0.32411(18) 0.0079(5) Uani d . 1
C C4 0.40083(18) 0.0091(3) 0.37832(18) 0.0091(5) Uani d . 1
H H4B 0.3574 0.0778 0.4029 0.011 Uiso calc R 1
H H4C 0.4337 -0.0360 0.4302 0.011 Uiso calc R 1
C C5 0.47510(18) 0.0793(3) 0.32053(19) 0.0091(5) Uani d . 1
C C6 0.27838(19) -0.0288(3) 0.24731(19) 0.0088(5) Uani d . 1
O O11 0.22315(13) 0.29627(19) -0.04781(13) 0.0109(4) Uani d . 1
O O12 0.13140(14) 0.16551(19) 0.03933(13) 0.0136(4) Uani d . 1
O O13 0.09871(13) 0.29247(18) 0.21706(12) 0.0083(4) Uani d . 1
O O14 0.01121(14) 0.5506(2) 0.25088(14) 0.0162(4) Uani d . 1
O O15 -0.04164(15) 0.6468(2) 0.11897(14) 0.0187(5) Uani d . 1
O O16 0.23375(14) 0.60134(18) 0.22896(14) 0.0150(4) Uani d . 1
O O17 0.22314(13) 0.42411(19) 0.32481(13) 0.0110(4) Uani d . 1
C C11 0.19406(19) 0.2596(3) 0.03031(18) 0.0082(5) Uani d . 1
C C12 0.23525(18) 0.3348(3) 0.11400(18) 0.0079(5) Uani d . 1
H H12B 0.2776 0.4082 0.0941 0.010 Uiso calc R 1
H H12C 0.2738 0.2715 0.1518 0.010 Uiso calc R 1
C C13 0.15300(18) 0.3959(3) 0.17203(18) 0.0081(5) Uani d . 1
C C14 0.08611(19) 0.4857(3) 0.11149(19) 0.0100(6) Uani d . 1
H H14B 0.1256 0.5493 0.0770 0.012 Uiso calc R 1
H H14C 0.0515 0.4274 0.0672 0.012 Uiso calc R 1
C C15 0.01295(18) 0.5668(3) 0.16499(19) 0.0096(5) Uani d . 1
C C16 0.20629(18) 0.4841(3) 0.24588(19) 0.0095(5) Uani d . 1

loop_
_atom_site_aniso_label
_atom_site_aniso_U_11
_atom_site_aniso_U_22
_atom_site_aniso_U_33
_atom_site_aniso_U_12
_atom_site_aniso_U_13
_atom_site_aniso_U_23
Cu1 0.0099(3) 0.0103(3) 0.0061(2) 0.0030(2) 0.00042(19) 0.00081(19)
Cu2 0.00742(17) 0.00875(18) 0.00656(19) 0.00170(12) -0.00111(13) -0.00171(12)
Cu11 0.0150(4) 0.0100(3) 0.0060(2) -0.0046(3) 0.00202(17) -0.00110(17)
Cu12 0.00874(17) 0.00843(18) 0.00547(19) -0.00169(12) -0.00062(13) 0.00043(12)
O1W 0.0151(9) 0.0176(11) 0.0094(10) 0.0012(8) -0.0012(8) 0.0015(8)
O2W 0.0140(10) 0.0202(11) 0.0159(11) -0.0032(8) -0.0042(8) -0.0019(9)
O11W 0.0141(10) 0.0286(12) 0.0138(11) 0.0006(9) -0.0023(8) 0.0009(9)
O12W 0.0094(9) 0.0131(10) 0.0212(12) -0.0025(8) -0.0024(8) 0.0003(8)
O1 0.0109(9) 0.0124(10) 0.0117(11) 0.0008(8) -0.0001(8) 0.0010(8)
O2 0.0165(10) 0.0180(10) 0.0084(10) 0.0070(8) 0.0023(8) 0.0024(8)
O3 0.0084(9) 0.0095(9) 0.0090(10) 0.0020(7) -0.0009(7) -0.0022(8)
O4 0.0123(9) 0.0177(10) 0.0094(10) -0.0054(8) -0.0001(8) 0.0022(8)
O5 0.0118(9) 0.0199(11) 0.0175(11) -0.0071(8) -0.0056(8) 0.0083(9)
O6 0.0166(10) 0.0133(10) 0.0091(10) 0.0065(8) -0.0007(8) -0.0013(8)
O7 0.0124(9) 0.0119(9) 0.0058(10) 0.0024(7) -0.0026(7) -0.0023(8)
C1 0.0124(13) 0.0068(13) 0.0108(15) -0.0038(10) 0.0030(11) 0.0013(11)
C2 0.0075(12) 0.0103(13) 0.0096(14) -0.0008(10) 0.0011(10) -0.0007(11)
C3 0.0082(12) 0.0085(13) 0.0071(14) 0.0010(10) 0.0019(10) 0.0004(10)
C4 0.0095(12) 0.0115(13) 0.0062(14) -0.0004(10) 0.0012(10) -0.0004(11)
C5 0.0099(12) 0.0060(12) 0.0116(15) 0.0003(10) 0.0005(11) -0.0020(11)
C6 0.0100(12) 0.0073(12) 0.0091(14) -0.0020(10) 0.0002(10) 0.0001(11)
O11 0.0121(9) 0.0127(10) 0.0079(10) -0.0013(8) 0.0007(8) 0.0010(8)
O12 0.0203(10) 0.0136(10) 0.0071(10) -0.0064(8) 0.0023(8) -0.0011(8)
O13 0.0114(9) 0.0084(9) 0.0052(10) -0.0018(7) 0.0010(7) 0.0006(7)
O14 0.0216(10) 0.0187(11) 0.0083(11) 0.0100(9) 0.0022(8) 0.0017(8)
O15 0.0209(10) 0.0255(11) 0.0097(11) 0.0161(9) 0.0024(8) 0.0035(9)
O16 0.0221(10) 0.0102(10) 0.0128(11) -0.0081(8) 0.0032(8) -0.0005(8)
O17 0.0128(9) 0.0129(10) 0.0070(10) -0.0037(8) -0.0027(7) 0.0001(8)
C11 0.0099(12) 0.0083(13) 0.0063(14) 0.0044(10) 0.0012(10) 0.0012(10)
C12 0.0093(12) 0.0082(13) 0.0062(14) -0.0002(10) -0.0007(10) 0.0001(10)
C13 0.0090(12) 0.0081(13) 0.0073(14) 0.0006(10) 0.0029(10) 0.0004(10)
C14 0.0106(12) 0.0116(13) 0.0079(14) 0.0000(10) 0.0010(10) 0.0014(11)
C15 0.0101(12) 0.0079(13) 0.0110(15) -0.0004(10) 0.0023(10) 0.0015(11)
C16 0.0077(12) 0.0105(13) 0.0105(14) -0.0008(10) 0.0030(10) -0.0019(11)

loop_
_atom_type_symbol
_atom_type_description
_atom_type_scat_dispersion_real
_atom_type_scat_dispersion_imag
_atom_type_scat_source
C C 0.0033 0.0016 'International Tables Vol C Tables 4.2.6.8 and 6.1.1.4'
H H 0.0000 0.0000 'International Tables Vol C Tables 4.2.6.8 and 6.1.1.4'
O O 0.0106 0.0060 'International Tables Vol C Tables 4.2.6.8 and 6.1.1.4'
Cu Cu 0.3201 1.2651 'International Tables Vol C Tables 4.2.6.8 and 6.1.1.4'

loop_
_geom_angle_atom_site_label_1
_geom_angle_atom_site_label_2
_geom_angle_atom_site_label_3
_geom_angle_site_symmetry_1
_geom_angle_site_symmetry_3
_geom_angle
O2 Cu1 O3 . . 96.44(8)
O2 Cu1 O4 . 2_645 172.54(8)
O3 Cu1 O4 . 2_645 91.02(8)
O2 Cu1 O1W . . 88.69(9)
O3 Cu1 O1W . . 151.76(11)
O4 Cu1 O1W 2_645 . 84.71(9)
O2 Cu1 O2W . . 87.73(9)
O3 Cu1 O2W . . 121.32(9)
O4 Cu1 O2W 2_645 . 88.40(8)
O1W Cu1 O2W . . 86.53(8)
O7 Cu2 O5 . 2_645 163.60(9)
O7 Cu2 O3 . . 83.72(8)
O5 Cu2 O3 2_645 . 97.10(8)
O7 Cu2 O1 . 4 89.43(8)
O5 Cu2 O1 2_645 4 89.67(8)
O3 Cu2 O1 . 4 173.11(8)
O7 Cu2 O16 . 1_545 100.36(8)
O5 Cu2 O16 2_645 1_545 95.85(8)
O3 Cu2 O16 . 1_545 95.96(8)
O1 Cu2 O16 4 1_545 84.58(8)
O14 Cu11 O12 2_545 . 167.41(8)
O14 Cu11 O13 2_545 . 94.50(9)
O12 Cu11 O13 . . 96.95(8)
O14 Cu11 O12W 2_545 . 85.42(9)
O12 Cu11 O12W . . 86.31(9)
O13 Cu11 O12W . . 155.57(10)
O14 Cu11 O11W 2_545 . 81.98(9)
O12 Cu11 O11W . . 88.58(9)
O13 Cu11 O11W . . 114.05(10)
O12W Cu11 O11W . . 90.17(8)
O13 Cu12 O15 . 2_545 96.43(8)
O13 Cu12 O17 . . 84.95(8)
O15 Cu12 O17 2_545 . 152.67(9)
O13 Cu12 O11 . 4_566 170.95(8)
O15 Cu12 O11 2_545 4_566 89.26(9)
O17 Cu12 O11 . 4_566 93.24(8)
O13 Cu12 O6 . . 83.21(7)
O15 Cu12 O6 2_545 . 95.17(8)
O17 Cu12 O6 . . 112.06(8)
O11 Cu12 O6 4_566 . 89.28(7)
O2 Cu1A O3 . . 95.2(7)
O2 Cu1A O4 . 2_645 155.3(12)
O3 Cu1A O4 . 2_645 88.7(7)
O2 Cu1A O2W . . 96.7(8)
O3 Cu1A O2W . . 139.2(11)
O4 Cu1A O2W 2_645 . 96.1(7)
O2 Cu1A O1W . . 81.8(7)
O3 Cu1A O1W . . 131.5(11)
O4 Cu1A O1W 2_645 . 77.4(6)
O2W Cu1A O1W . . 88.8(6)
Cu11 Cu1B O11W . . 127.5(14)
Cu11 Cu1B O13 . . 90.5(12)
O11W Cu1B O13 . . 141.9(14)
O11W Cu1B O14 . 2_545 91.5(5)
O13 Cu1B O14 . 2_545 95.9(5)
O11W Cu1B O12 . . 97.3(5)
O13 Cu1B O12 . . 96.5(5)
O14 Cu1B O12 2_545 . 147.0(13)
H1W1 O1W H2W1 . . 101.8
H1W2 O2W H2W2 . . 92.6
H1WA O11W H2WA . . 99.1
H1WB O12W H2WB . . 112.9
O1 C1 O2 . . 122.2(3)
O1 C1 C2 . . 116.2(2)
O2 C1 C2 . . 121.6(2)
C1 C2 C3 . . 111.5(2)
C1 C2 H2A . . 109.3
C3 C2 H2A . . 109.3
C1 C2 H2B . . 109.3
C3 C2 H2B . . 109.3
H2A C2 H2B . . 108.0
O3 C3 C4 . . 110.2(2)
O3 C3 C6 . . 108.6(2)
C4 C3 C6 . . 111.2(2)
O3 C3 C2 . . 111.5(2)
C4 C3 C2 . . 109.6(2)
C6 C3 C2 . . 105.6(2)
C5 C4 C3 . . 112.8(2)
C5 C4 H4B . . 109.0
C3 C4 H4B . . 109.0
C5 C4 H4C . . 109.0
C3 C4 H4C . . 109.0
H4B C4 H4C . . 107.8
O5 C5 O4 . . 125.5(3)
O5 C5 C4 . . 117.6(2)
O4 C5 C4 . . 116.9(2)
O6 C6 O7 . . 122.6(2)
O6 C6 C3 . . 121.1(2)
O7 C6 C3 . . 116.1(2)
O11 C11 O12 . . 122.0(2)
O11 C11 C12 . . 117.5(2)
O12 C11 C12 . . 120.5(2)
C11 C12 C13 . . 110.9(2)
C11 C12 H12B . . 109.5
C13 C12 H12B . . 109.5
C11 C12 H12C . . 109.5
C13 C12 H12C . . 109.5
H12B C12 H12C . . 108.0
O13 C13 C14 . . 110.6(2)
O13 C13 C16 . . 108.8(2)
C14 C13 C16 . . 110.4(2)
O13 C13 C12 . . 112.3(2)
C14 C13 C12 . . 110.2(2)
C16 C13 C12 . . 104.5(2)
C15 C14 C13 . . 113.8(2)
C15 C14 H14B . . 108.8
C13 C14 H14B . . 108.8
C15 C14 H14C . . 108.8
C13 C14 H14C . . 108.8
H14B C14 H14C . . 107.7
O14 C15 O15 . . 125.1(3)
O14 C15 C14 . . 118.3(2)
O15 C15 C14 . . 116.6(2)
O16 C16 O17 . . 123.0(2)
O16 C16 C13 . . 121.4(2)
O17 C16 C13 . . 115.5(2)

loop_
_geom_bond_atom_site_label_1
_geom_bond_atom_site_label_2
_geom_bond_site_symmetry_2
_geom_bond_distance
Cu1 O2 . 1.921(2)
Cu1 O3 . 1.929(2)
Cu1 O4 2_645 1.934(2)
Cu1 O1W . 2.018(2)
Cu1 O2W . 2.365(2)
Cu1 Cu1A . 0.40(2)
Cu2 O7 . 1.932(2)
Cu2 O5 2_645 1.934(2)
Cu2 O3 . 1.941(2)
Cu2 O1 4 1.942(2)
Cu2 O16 1_545 2.276(2)
Cu11 Cu1B . 0.55(2)
Cu11 O12 . 1.927(2)
Cu11 O13 . 1.944(2)
Cu11 O14 2_545 1.921(2)
Cu11 O11W . 2.235(2)
Cu11 O12W . 2.105(2)
Cu12 O17 . 1.943(2)
Cu12 O15 2_545 1.943(2)
Cu12 O13 . 1.932(2)
Cu12 O11 4_566 1.944(2)
Cu12 O6 . 2.335(2)
Cu1A O2 . 1.942(17)
Cu1A O3 . 1.945(17)
Cu1A O4 2_645 1.997(17)
Cu1A O2W . 2.05(2)
Cu1A O1W . 2.250(19)
Cu1B O11W . 1.854(17)
Cu1B O13 . 1.858(10)
Cu1B O14 2_545 1.964(12)
Cu1B O12 . 2.025(12)
O1W H1W1 . 0.8400
O1W H2W1 . 0.8400
O2W H1W2 . 0.8400
O2W H2W2 . 0.8400
O11W H1WA . 0.8400
O11W H2WA . 0.8399
O12W H1WB . 0.8399
O12W H2WB . 0.8402
O1 C1 . 1.253(3)
O2 C1 . 1.276(3)
O3 C3 . 1.431(3)
O4 C5 . 1.273(3)
O5 C5 . 1.252(3)
O6 C6 . 1.230(3)
O7 C6 . 1.290(3)
C1 C2 . 1.507(4)
C2 C3 . 1.539(4)
C2 H2A . 0.9700
C2 H2B . 0.9700
C3 C4 . 1.524(4)
C3 C6 . 1.539(4)
C4 C5 . 1.501(4)
C4 H4B . 0.9700
C4 H4C . 0.9700
O11 C11 . 1.261(3)
O12 C11 . 1.265(3)
O13 C13 . 1.420(3)
O14 C15 . 1.254(3)
O15 C15 . 1.258(3)
O16 C16 . 1.226(3)
O17 C16 . 1.298(3)
C11 C12 . 1.511(4)
C12 C13 . 1.545(4)
C12 H12B . 0.9700
C12 H12C . 0.9700
C13 C14 . 1.527(4)
C13 C16 . 1.540(4)
C14 C15 . 1.508(4)
C14 H14B . 0.9700
C14 H14C . 0.9700

loop_
_geom_hbond_atom_site_label_D
_geom_hbond_atom_site_label_H
_geom_hbond_atom_site_label_A
_geom_hbond_site_symmetry_A
_geom_hbond_distance_DH
_geom_hbond_distance_HA
_geom_hbond_distance_DA
_geom_hbond_angle_DHA
O1W H1W1 O7 2_645 0.84 2.33 3.130(3) 159
O1W H2W1 O2W 3_646 0.84 1.98 2.820(3) 180
O2W H1W2 O17 1_545 0.84 1.88 2.706(3) 168
O11W H2WA O17 2_545 0.84 2.40 3.195(3) 157
O11W H1WA O12W 3_555 0.84 1.96 2.797(3) 175
O12W H1WB O7 . 0.84 1.88 2.715(3) 170
O12W H2WB O15 1_545 0.84 2.40 3.152(3) 149

loop_
_geom_torsion_atom_site_label_1
_geom_torsion_atom_site_label_2
_geom_torsion_atom_site_label_3
_geom_torsion_atom_site_label_4
_geom_torsion
_geom_torsion_publ_flag
O1 C1 C2 C3 131.5(2) ?
O2 C1 C2 C3 -47.6(3) yes
C1 C2 C3 O3 69.1(3) ?
C1 C2 C3 C4 -53.2(3) ?
C1 C2 C3 C6 -173.1(2) ?
O3 C3 C4 C5 55.5(3) ?
C6 C3 C4 C5 -65.0(3) ?
C2 C3 C4 C5 178.6(2) ?
C3 C4 C5 O5 -135.9(2) ?
C3 C4 C5 O4 44.4(3) yes
O3 C3 C6 O6 -172.5(2) ?
C4 C3 C6 O6 -51.1(3) ?
C2 C3 C6 O6 67.7(3) yes
O3 C3 C6 O7 11.6(3) ?
C4 C3 C6 O7 133.0(2) ?
C2 C3 C6 O7 -108.2(3) ?
O11 C11 C12 C13 124.4(2) ?
O12 C11 C12 C13 -54.2(3) yes
C11 C12 C13 O13 69.7(3) ?
C11 C12 C13 C14 -54.1(3) ?
C11 C12 C13 C16 -172.6(2) ?
O13 C13 C14 C15 64.1(3) ?
C16 C13 C14 C15 -56.3(3) ?
C12 C13 C14 C15 -171.2(2) ?
C13 C14 C15 O14 -2.3(3) yes
C13 C14 C15 O15 177.3(2) ?
O13 C13 C16 O16 -158.0(2) ?
C14 C13 C16 O16 -36.5(3) ?
C12 C13 C16 O16 81.9(3) yes
O13 C13 C16 O17 24.7(3) ?
C14 C13 C16 O17 146.1(2) ?
C12 C13 C16 O17 -95.4(3) ?
